data_4306845
loop_
_publ_author_name
'Renzo Cini'
'Sandra Defazio'
'Gabriella Tamasi'
'Mario Casolaro'
'Luigi Messori'
'Angela Casini'
'Margherita Morpurgo'
'Michael Hursthouse'

_publ_section_title
;
fac-{Ru(CO)3}2+-Core Complexes and Design of Metal-Based Drugs. Synthesis,
Structure, and Reactivity of Ru-Thiazole Derivative with Serum Proteins
and Absorption-Release Studies with Acryloyl and Silica Hydrogels as
Carriers in Physiological Media
;
_journal_name_full 'Inorganic Chemistry'
_journal_page_first 79
_journal_page_last 92
_journal_paper_doi 10.1021/ic060755s
_journal_volume 46
_journal_year 2007
_chemical_formula_moiety fac-[Ru(CO)3Cl2(THZ)]
_chemical_formula_sum 'C6 H3 Cl2 N O3 Ru S'
_chemical_formula_weight 341.12
_chemical_name_systematic
;
 fac-Tricarbonyl(Diclhoro)(Thiazole)Ruthenium(II)
;
_space_group_IT_number 14
_symmetry_cell_setting monoclinic
_symmetry_space_group_name_Hall '-P 2ybc'
_symmetry_space_group_name_H-M 'P 1 21/c 1'
_atom_sites_solution_hydrogens geom
_atom_sites_solution_primary direct
_atom_sites_solution_secondary difmap
_audit_creation_method SHELXL-97
_cell_angle_alpha 90.00
_cell_angle_beta 111.02(2)
_cell_angle_gamma 90.00
_cell_formula_units_Z 8
_cell_length_a 10.389(2)
_cell_length_b 18.465(3)
_cell_length_c 12.439(2)
_cell_measurement_reflns_used 43
_cell_measurement_temperature 293(2)
_cell_measurement_theta_max 32
_cell_measurement_theta_min 11
_cell_volume 2227.4(7)
_computing_cell_refinement 'XSCAN (Siemens, 1994)'
_computing_data_collection 'XSCAN (Siemens, 1994)'
_computing_data_reduction 'XSCAN and XEMP (Siemens, 1994)'
_computing_molecular_graphics 'ORTEP-III (Farrugia, 1998)'
_computing_publication_material 'CIFTAB (Sheldrick, 1997)'
_computing_structure_refinement 'SHELXL-97 (Sheldrick, 1997)'
_computing_structure_solution 'SHELXL-97 (Sheldrick, 1997)'
_diffrn_ambient_temperature 293(2)
_diffrn_measured_fraction_theta_full 1.000
_diffrn_measured_fraction_theta_max 1.000
_diffrn_measurement_device_type 'Siemens P4'
_diffrn_measurement_method \w
_diffrn_radiation_monochromator graphite
_diffrn_radiation_source 'fine-focus sealed tube'
_diffrn_radiation_type MoK\a
_diffrn_radiation_wavelength 0.71073
_diffrn_reflns_av_R_equivalents 0.0264
_diffrn_reflns_av_sigmaI/netI 0.0260
_diffrn_reflns_limit_h_max 12
_diffrn_reflns_limit_h_min -1
_diffrn_reflns_limit_k_max 21
_diffrn_reflns_limit_k_min -1
_diffrn_reflns_limit_l_max 14
_diffrn_reflns_limit_l_min -14
_diffrn_reflns_number 4936
_diffrn_reflns_theta_full 25.00
_diffrn_reflns_theta_max 25.00
_diffrn_reflns_theta_min 2.07
_diffrn_standards_decay_% 0
_diffrn_standards_interval_count 97
_diffrn_standards_number 3
_exptl_absorpt_coefficient_mu 2.053
_exptl_absorpt_correction_T_max 0.6633
_exptl_absorpt_correction_T_min 0.6055
_exptl_absorpt_correction_type psi-scan
_exptl_crystal_colour white
_exptl_crystal_density_diffrn 2.034
_exptl_crystal_density_method 'not measured'
_exptl_crystal_description parallelepiped
_exptl_crystal_F_000 1312
_exptl_crystal_size_max 0.60
_exptl_crystal_size_mid 0.20
_exptl_crystal_size_min 0.20
_refine_diff_density_max 1.043
_refine_diff_density_min -0.890
_refine_diff_density_rms 0.134
_refine_ls_extinction_expression Fc^*^=kFc[1+0.001xFc^2^\l^3^/sin(2\q)]^-1/4^
_refine_ls_extinction_method none
_refine_ls_goodness_of_fit_ref 1.056
_refine_ls_hydrogen_treatment mixed
_refine_ls_matrix_type full
_refine_ls_number_parameters 254
_refine_ls_number_reflns 3927
_refine_ls_number_restraints 0
_refine_ls_restrained_S_all 1.056
_refine_ls_R_factor_all 0.0575
_refine_ls_R_factor_gt 0.0458
_refine_ls_shift/su_max 0.004
_refine_ls_shift/su_mean 0.000
_refine_ls_structure_factor_coef Fsqd
_refine_ls_weighting_details 'calc w=1/[\s^2^(Fo^2^)+(0.0742P)^2^+3.3312P] where P=(Fo^2^+2Fc^2^)/3'
_refine_ls_weighting_scheme calc
_refine_ls_wR_factor_gt 0.1187
_refine_ls_wR_factor_ref 0.1267
_reflns_number_gt 3202
_reflns_number_total 3927
_reflns_threshold_expression >2sigma(I)
_cod_data_source_file ic060755ssi20060504_110146_1.cif
_cod_data_source_block vc220abs
_cod_depositor_comments
;
The following automatic conversions were performed:
'_symmetry_cell_setting' value 'Monoclinic' changed to 'monoclinic'
according to '/home/saulius/struct/CIF-dictionaries/cif_core.dic'
dictionary named 'cif_core.dic' version 2.4.1 from 2010-06-29.

Automatic conversion script
Id: cif_fix_enum 1527 2010-12-29 10:47:43Z saulius 
;
_cod_database_code 4306845

loop_
_symmetry_equiv_pos_as_xyz
'x, y, z'
'-x, y+1/2, -z+1/2'
'-x, -y, -z'
'x, -y-1/2, z-1/2'

loop_
_atom_site_label
_atom_site_type_symbol
_atom_site_fract_x
_atom_site_fract_y
_atom_site_fract_z
_atom_site_U_iso_or_equiv
_atom_site_adp_type
_atom_site_occupancy
_atom_site_symmetry_multiplicity
_atom_site_calc_flag
_atom_site_refinement_flags
_atom_site_disorder_assembly
_atom_site_disorder_group
Ru2 Ru 0.82428(5) 0.34434(2) 0.14210(4) 0.04311(18) Uani 1 1 d . . .
Cl22 Cl 1.04946(17) 0.32028(9) 0.13781(18) 0.0683(5) Uani 1 1 d . . .
Cl12 Cl 0.9167(2) 0.43038(11) 0.29571(16) 0.0807(6) Uani 1 1 d . . .
C12 C 0.8663(7) 0.2696(4) 0.2555(6) 0.0609(17) Uani 1 1 d . . .
O12 O 0.8982(6) 0.2269(3) 0.3235(5) 0.0892(18) Uani 1 1 d . . .
C22 C 0.6490(7) 0.3629(4) 0.1515(5) 0.0545(14) Uani 1 1 d . . .
O22 O 0.5470(5) 0.3735(3) 0.1617(5) 0.0763(14) Uani 1 1 d . . .
C32 C 0.7482(7) 0.2768(3) 0.0197(6) 0.0518(14) Uani 1 1 d . . .
O32 O 0.7064(6) 0.2354(3) -0.0502(5) 0.0781(15) Uani 1 1 d . . .
N121 N 0.8046(5) 0.4316(2) 0.0264(4) 0.0459(11) Uani 1 1 d . . .
C221 C 0.7538(7) 0.4951(3) 0.0367(7) 0.0623(17) Uani 1 1 d . . .
H221 H 0.7160 0.5045 0.0926 0.075 Uiso 1 1 calc R . .
S321 S 0.7612(3) 0.55706(12) -0.0558(3) 0.0963(8) Uani 1 1 d . . .
C421 C 0.8317(5) 0.5010(3) -0.1289(5) 0.0405(12) Uani 1 1 d . . .
H421 H 0.8527 0.5112 -0.1940 0.049 Uiso 1 1 calc R . .
C521 C 0.8514(7) 0.4318(4) -0.0630(6) 0.0615(16) Uani 1 1 d . . .
H521 H 0.8929 0.3915 -0.0816 0.074 Uiso 1 1 calc R . .
Ru1 Ru 0.34295(5) 0.16306(2) 0.17967(4) 0.04462(18) Uani 1 1 d . . .
Cl11 Cl 0.56078(18) 0.17898(9) 0.15685(17) 0.0638(4) Uani 1 1 d . . .
Cl21 Cl 0.45578(17) 0.10580(9) 0.36294(13) 0.0628(4) Uani 1 1 d . . .
C11 C 0.3712(6) 0.2533(4) 0.2610(5) 0.0519(14) Uani 1 1 d . . .
O11 O 0.3902(6) 0.3050(3) 0.3099(5) 0.0776(14) Uani 1 1 d . . .
C21 C 0.2593(7) 0.2113(4) 0.0360(6) 0.0610(16) Uani 1 1 d . . .
O21 O 0.2146(6) 0.2422(3) -0.0462(5) 0.0879(17) Uani 1 1 d . . .
C31 C 0.1727(7) 0.1464(3) 0.2002(6) 0.0580(16) Uani 1 1 d . . .
O31 O 0.0751(6) 0.1330(3) 0.2148(6) 0.0906(18) Uani 1 1 d . . .
N111 N 0.3305(5) 0.0608(3) 0.0985(4) 0.0510(12) Uani 1 1 d . . .
C211 C 0.2293(8) 0.0386(4) 0.0043(7) 0.078(2) Uani 1 1 d . . .
H211 H 0.1517 0.0669 -0.0322 0.093 Uiso 1 1 calc R . .
S311 S 0.2500(3) -0.04253(14) -0.0443(2) 0.1004(8) Uani 1 1 d . . .
C411 C 0.4050(6) -0.0570(3) 0.0652(5) 0.0504(14) Uani 1 1 d . . .
H411 H 0.4611 -0.0977 0.0774 0.060 Uiso 1 1 calc R . .
C511 C 0.4292(7) 0.0087(4) 0.1349(6) 0.0639(17) Uani 1 1 d . . .
H511 H 0.5077 0.0146 0.2005 0.077 Uiso 1 1 calc R . .

loop_
_atom_site_aniso_label
_atom_site_aniso_U_11
_atom_site_aniso_U_22
_atom_site_aniso_U_33
_atom_site_aniso_U_23
_atom_site_aniso_U_13
_atom_site_aniso_U_12
Ru2 0.0427(3) 0.0433(3) 0.0424(3) 0.00265(18) 0.0141(2) -0.00071(18)
Cl22 0.0540(9) 0.0599(9) 0.0989(14) 0.0278(9) 0.0369(9) 0.0125(7)
Cl12 0.0787(12) 0.0903(14) 0.0538(10) -0.0214(9) 0.0005(9) -0.0069(10)
C12 0.052(4) 0.076(5) 0.060(4) 0.017(4) 0.026(3) -0.002(3)
O12 0.079(4) 0.102(4) 0.087(4) 0.050(3) 0.031(3) 0.010(3)
C22 0.059(4) 0.058(4) 0.046(3) 0.000(3) 0.018(3) 0.000(3)
O22 0.057(3) 0.103(4) 0.075(3) 0.005(3) 0.031(3) 0.010(3)
C32 0.061(4) 0.041(3) 0.058(4) 0.004(3) 0.027(3) -0.003(3)
O32 0.101(4) 0.063(3) 0.077(3) -0.021(3) 0.040(3) -0.020(3)
N121 0.046(3) 0.039(2) 0.050(3) 0.001(2) 0.013(2) -0.001(2)
C221 0.064(4) 0.046(3) 0.079(5) 0.003(3) 0.027(4) 0.007(3)
S321 0.0881(14) 0.0674(13) 0.130(2) 0.0278(13) 0.0350(14) 0.0098(11)
C421 0.050(3) 0.029(2) 0.040(3) 0.003(2) 0.014(2) -0.009(2)
C521 0.077(4) 0.053(4) 0.054(4) 0.000(3) 0.023(3) 0.000(3)
Ru1 0.0450(3) 0.0437(3) 0.0429(3) 0.00190(19) 0.0131(2) 0.00183(19)
Cl11 0.0613(9) 0.0599(9) 0.0796(12) -0.0054(8) 0.0365(9) -0.0067(7)
Cl21 0.0670(10) 0.0698(10) 0.0437(8) 0.0098(7) 0.0102(7) -0.0037(8)
C11 0.052(3) 0.057(4) 0.048(3) -0.002(3) 0.020(3) -0.001(3)
O11 0.084(4) 0.068(3) 0.086(4) -0.021(3) 0.036(3) -0.011(3)
C21 0.066(4) 0.062(4) 0.055(4) 0.003(3) 0.021(3) 0.008(3)
O21 0.104(4) 0.097(4) 0.060(3) 0.026(3) 0.027(3) 0.035(3)
C31 0.052(4) 0.050(3) 0.071(4) 0.002(3) 0.021(3) 0.004(3)
O31 0.069(3) 0.073(3) 0.143(6) 0.003(4) 0.053(4) -0.004(3)
N111 0.049(3) 0.049(3) 0.048(3) -0.002(2) 0.008(2) 0.001(2)
C211 0.075(5) 0.070(5) 0.067(5) -0.009(4) 0.000(4) -0.002(4)
S311 0.1180(19) 0.0819(15) 0.0865(16) -0.0238(12) 0.0187(14) -0.0105(14)
C411 0.073(4) 0.034(3) 0.041(3) 0.002(2) 0.015(3) 0.008(3)
C511 0.066(4) 0.059(4) 0.059(4) 0.011(3) 0.014(3) 0.012(3)

loop_
_atom_type_symbol
_atom_type_description
_atom_type_scat_dispersion_real
_atom_type_scat_dispersion_imag
_atom_type_scat_source
C C 0.0033 0.0016 'International Tables Vol C Tables 4.2.6.8 and 6.1.1.4'
H H 0.0000 0.0000 'International Tables Vol C Tables 4.2.6.8 and 6.1.1.4'
Ru Ru -1.2594 0.8363 'International Tables Vol C Tables 4.2.6.8 and 6.1.1.4'
N N 0.0061 0.0033 'International Tables Vol C Tables 4.2.6.8 and 6.1.1.4'
Cl Cl 0.1484 0.1585 'International Tables Vol C Tables 4.2.6.8 and 6.1.1.4'
O O 0.0106 0.0060 'International Tables Vol C Tables 4.2.6.8 and 6.1.1.4'
S S 0.1246 0.1234 'International Tables Vol C Tables 4.2.6.8 and 6.1.1.4'

loop_
_geom_angle_atom_site_label_1
_geom_angle_atom_site_label_2
_geom_angle_atom_site_label_3
_geom_angle
_geom_angle_site_symmetry_1
_geom_angle_site_symmetry_3
_geom_angle_publ_flag
C22 Ru2 C12 93.1(3) . . y
C22 Ru2 C32 92.0(3) . . y
C12 Ru2 C32 92.1(3) . . y
C22 Ru2 N121 92.5(2) . . y
C12 Ru2 N121 172.6(2) . . y
C32 Ru2 N121 92.5(2) . . y
C22 Ru2 Cl22 177.9(2) . . y
C12 Ru2 Cl22 85.20(19) . . y
C32 Ru2 Cl22 89.4(2) . . y
N121 Ru2 Cl22 89.04(13) . . y
C22 Ru2 Cl12 87.2(2) . . y
C12 Ru2 Cl12 88.3(2) . . y
C32 Ru2 Cl12 179.1(2) . . y
N121 Ru2 Cl12 87.19(14) . . y
Cl22 Ru2 Cl12 91.45(8) . . y
O12 C12 Ru2 176.2(6) . . ?
O22 C22 Ru2 177.3(6) . . ?
O32 C32 Ru2 177.8(6) . . ?
C221 N121 C521 110.5(5) . . ?
C221 N121 Ru2 123.9(5) . . ?
C521 N121 Ru2 125.4(4) . . ?
N121 C221 S321 115.6(5) . . ?
C221 S321 C421 95.0(3) . . ?
C521 C421 S321 103.1(4) . . ?
N121 C521 C421 115.6(6) . . ?
C31 Ru1 C21 93.9(3) . . y
C31 Ru1 C11 92.4(3) . . y
C21 Ru1 C11 91.2(3) . . y
C31 Ru1 N111 91.1(2) . . y
C21 Ru1 N111 92.3(2) . . y
C11 Ru1 N111 174.8(2) . . y
C31 Ru1 Cl11 177.6(2) . . y
C21 Ru1 Cl11 87.9(2) . . y
C11 Ru1 Cl11 89.07(18) . . y
N111 Ru1 Cl11 87.26(14) . . y
C31 Ru1 Cl21 87.8(2) . . y
C21 Ru1 Cl21 177.7(2) . . y
C11 Ru1 Cl21 87.20(19) . . y
N111 Ru1 Cl21 89.16(14) . . y
Cl11 Ru1 Cl21 90.36(7) . . y
O11 C11 Ru1 178.5(6) . . ?
O21 C21 Ru1 176.7(7) . . ?
O31 C31 Ru1 176.2(6) . . ?
C211 N111 C511 109.9(6) . . ?
C211 N111 Ru1 126.0(5) . . ?
C511 N111 Ru1 124.1(4) . . ?
N111 C211 S311 115.7(6) . . ?
C211 S311 C411 93.4(3) . . ?
C511 C411 S311 104.7(4) . . ?
N111 C511 C411 116.2(6) . . ?

loop_
_geom_bond_atom_site_label_1
_geom_bond_atom_site_label_2
_geom_bond_distance
_geom_bond_site_symmetry_2
_geom_bond_publ_flag
Ru2 C22 1.898(7) . y
Ru2 C12 1.909(7) . y
Ru2 C32 1.907(7) . y
Ru2 N121 2.121(5) . y
Ru2 Cl22 2.4005(17) . y
Ru2 Cl12 2.4045(18) . y
C12 O12 1.115(8) . y
C22 O22 1.128(7) . y
C32 O32 1.121(7) . y
N121 C221 1.311(7) . ?
N121 C521 1.364(8) . ?
C221 S321 1.644(7) . ?
S321 C421 1.706(6) . ?
C421 C521 1.492(8) . ?
Ru1 C31 1.901(7) . y
Ru1 C21 1.905(7) . y
Ru1 C11 1.916(7) . y
Ru1 N111 2.124(5) . y
Ru1 Cl11 2.3977(17) . y
Ru1 Cl21 2.4025(16) . y
C11 O11 1.112(7) . y
C21 O21 1.116(8) . y
C31 O31 1.119(8) . y
N111 C211 1.328(8) . ?
N111 C511 1.360(8) . ?
C211 S311 1.659(8) . ?
S311 C411 1.716(6) . ?
C411 C511 1.459(9) . ?
